data_7150769
loop_
_publ_author_name
'Chantarasriwong, Oraphin'
'Cho, Woo Cheal'
'Batova, Ayse'
'Chavasiri, Warinthorn'
'Moore, Curtis'
'Rheingold, Arnold L.'
'Theodorakis, Emmanuel A.'

_publ_section_title
;
 Evaluation of the pharmacophoric motif of the caged Garcinia xanthones
;
_journal_issue 23
_journal_name_full 'Organic &amp; Biomolecular Chemistry'
_journal_page_first 4886
_journal_page_last 4894
_journal_paper_doi 10.1039/b913496d
_journal_volume 7
_journal_year 2009
_chemical_formula_sum 'C19 H24 O4'
_chemical_formula_weight 316.38
_chemical_name_systematic
;
?
;
_space_group_IT_number 61
_symmetry_cell_setting orthorhombic
_symmetry_space_group_name_Hall '-P 2ac 2ab'
_symmetry_space_group_name_H-M 'P b c a'
_atom_sites_solution_hydrogens geom
_atom_sites_solution_primary direct
_atom_sites_solution_secondary difmap
_audit_creation_method SHELXL-97
_cell_angle_alpha 90.00
_cell_angle_beta 90.00
_cell_angle_gamma 90.00
_cell_formula_units_Z 8
_cell_length_a 7.6777(4)
_cell_length_b 12.8146(8)
_cell_length_c 33.0175(18)
_cell_measurement_reflns_used 5283
_cell_measurement_temperature 100(2)
_cell_measurement_theta_max 68.24
_cell_measurement_theta_min 6.36
_cell_volume 3248.5(3)
_computing_cell_refinement 'Bruker SAINT'
_computing_data_collection 'Bruker APEX2'
_computing_data_reduction 'Bruker SAINT'
_computing_molecular_graphics 'Bruker SHELXTL'
_computing_publication_material 'Bruker SHELXTL'
_computing_structure_refinement 'SHELXL-97 (Sheldrick, 1997)'
_computing_structure_solution 'SHELXS-97 (Sheldrick, 1990)'
_diffrn_ambient_temperature 100(2)
_diffrn_measured_fraction_theta_full 0.989
_diffrn_measured_fraction_theta_max 0.982
_diffrn_measurement_device_type 'Bruker APEX-II CCD'
_diffrn_measurement_method '\f and \w scans'
_diffrn_radiation_monochromator graphite
_diffrn_radiation_source 'fine-focus sealed tube'
_diffrn_radiation_type CuK\a
_diffrn_radiation_wavelength 1.54178
_diffrn_reflns_av_R_equivalents 0.0579
_diffrn_reflns_av_sigmaI/netI 0.0347
_diffrn_reflns_limit_h_max 7
_diffrn_reflns_limit_h_min -9
_diffrn_reflns_limit_k_max 13
_diffrn_reflns_limit_k_min -15
_diffrn_reflns_limit_l_max 39
_diffrn_reflns_limit_l_min -39
_diffrn_reflns_number 14719
_diffrn_reflns_theta_full 55.00
_diffrn_reflns_theta_max 68.23
_diffrn_reflns_theta_min 6.36
_exptl_absorpt_coefficient_mu 0.724
_exptl_absorpt_correction_T_max 0.9444
_exptl_absorpt_correction_T_min 0.7508
_exptl_absorpt_correction_type multi-scan
_exptl_absorpt_process_details SADABS
_exptl_crystal_colour colourless
_exptl_crystal_density_diffrn 1.294
_exptl_crystal_density_method 'not measured'
_exptl_crystal_description plate
_exptl_crystal_F_000 1360
_exptl_crystal_size_max 0.42
_exptl_crystal_size_mid 0.38
_exptl_crystal_size_min 0.08
_refine_diff_density_max 0.303
_refine_diff_density_min -0.164
_refine_diff_density_rms 0.041
_refine_ls_extinction_coef 0.00068(13)
_refine_ls_extinction_expression Fc^*^=kFc[1+0.001xFc^2^\l^3^/sin(2\q)]^-1/4^
_refine_ls_extinction_method SHELXL
_refine_ls_goodness_of_fit_ref 1.014
_refine_ls_hydrogen_treatment constr
_refine_ls_matrix_type full
_refine_ls_number_parameters 213
_refine_ls_number_reflns 2918
_refine_ls_number_restraints 0
_refine_ls_restrained_S_all 1.014
_refine_ls_R_factor_all 0.0593
_refine_ls_R_factor_gt 0.0396
_refine_ls_shift/su_max 0.002
_refine_ls_shift/su_mean 0.000
_refine_ls_structure_factor_coef Fsqd
_refine_ls_weighting_details 'calc w=1/[\s^2^(Fo^2^)+(0.0510P)^2^+1.3421P] where P=(Fo^2^+2Fc^2^)/3'
_refine_ls_weighting_scheme calc
_refine_ls_wR_factor_gt 0.0951
_refine_ls_wR_factor_ref 0.1051
_reflns_number_gt 2268
_reflns_number_total 2918
_reflns_threshold_expression >2sigma(I)
_cod_data_source_file b913496d.txt
_cod_data_source_block theod31
_cod_depositor_comments
;
The following automatic conversions were performed:
'_symmetry_cell_setting' value 'Orthorhombic' changed to 'orthorhombic'
according to '/home/saulius/struct/CIF-dictionaries/cif_core.dic'
dictionary named 'cif_core.dic' version 2.4.1 from 2010-06-29.

Automatic conversion script
Id: cif_fix_enum 1527 2010-12-29 10:47:43Z saulius 
;
_cod_original_sg_symbol_H-M Pbca
_cod_database_code 7150769

loop_
_symmetry_equiv_pos_as_xyz
'x, y, z'
'x+1/2, -y+1/2, -z'
'-x, y+1/2, -z+1/2'
'-x+1/2, -y, z+1/2'
'-x, -y, -z'
'-x-1/2, y-1/2, z'
'x, -y-1/2, z-1/2'
'x-1/2, y, -z-1/2'

loop_
_atom_site_label
_atom_site_type_symbol
_atom_site_fract_x
_atom_site_fract_y
_atom_site_fract_z
_atom_site_U_iso_or_equiv
_atom_site_adp_type
_atom_site_occupancy
_atom_site_symmetry_multiplicity
_atom_site_calc_flag
_atom_site_refinement_flags
_atom_site_disorder_assembly
_atom_site_disorder_group
O1 O 1.06461(18) 1.30401(10) 0.58265(4) 0.0309(3) Uani 1 1 d . . .
O2 O 1.08724(15) 0.99537(9) 0.60796(3) 0.0198(3) Uani 1 1 d . . .
O3 O 0.84876(16) 0.91765(9) 0.66802(4) 0.0231(3) Uani 1 1 d . . .
O4 O 0.59175(16) 1.08505(11) 0.68788(4) 0.0308(3) Uani 1 1 d . . .
C1 C 1.0860(2) 1.21364(14) 0.59275(5) 0.0210(4) Uani 1 1 d . . .
C2 C 1.0097(2) 1.17091(13) 0.63053(5) 0.0187(4) Uani 1 1 d . . .
C3 C 1.0132(2) 1.05506(13) 0.63982(5) 0.0172(4) Uani 1 1 d . . .
C4 C 0.8278(2) 1.01564(14) 0.64747(5) 0.0194(4) Uani 1 1 d . . .
C5 C 0.7137(2) 0.99891(14) 0.61049(5) 0.0218(4) Uani 1 1 d . . .
H5A H 0.7723 0.9495 0.5919 0.026 Uiso 1 1 calc R . .
H5B H 0.6023 0.9669 0.6191 0.026 Uiso 1 1 calc R . .
C6 C 0.6759(2) 1.09865(14) 0.58809(5) 0.0212(4) Uani 1 1 d . . .
H6 H 0.6315 1.1545 0.6039 0.025 Uiso 1 1 calc R . .
C7 C 0.6972(2) 1.11813(15) 0.54884(6) 0.0258(4) Uani 1 1 d . . .
C8 C 0.6537(3) 1.22388(17) 0.53160(6) 0.0346(5) Uani 1 1 d . . .
H8A H 0.6000 1.2671 0.5527 0.052 Uiso 1 1 calc R . .
H8B H 0.5723 1.2157 0.5090 0.052 Uiso 1 1 calc R . .
H8C H 0.7605 1.2576 0.5220 0.052 Uiso 1 1 calc R . .
C9 C 1.1940(2) 1.13866(14) 0.56825(5) 0.0243(4) Uani 1 1 d . . .
H9A H 1.3012 1.1743 0.5589 0.029 Uiso 1 1 calc R . .
H9B H 1.1275 1.1168 0.5440 0.029 Uiso 1 1 calc R . .
C10 C 1.2434(2) 1.04287(14) 0.59279(5) 0.0224(4) Uani 1 1 d . . .
H10A H 1.3075 0.9927 0.5755 0.027 Uiso 1 1 calc R . .
H10B H 1.3198 1.0632 0.6156 0.027 Uiso 1 1 calc R . .
C11 C 0.9326(2) 1.23021(14) 0.65851(5) 0.0228(4) Uani 1 1 d . . .
H11 H 0.9179 1.3034 0.6555 0.027 Uiso 1 1 calc R . .
C12 C 0.8707(2) 1.17161(14) 0.69522(5) 0.0238(4) Uani 1 1 d . . .
H12 H 0.8156 1.2184 0.7158 0.029 Uiso 1 1 calc R . .
C13 C 1.0342(2) 1.11416(14) 0.71199(5) 0.0233(4) Uani 1 1 d . . .
H13A H 1.1303 1.1647 0.7158 0.028 Uiso 1 1 calc R . .
H13B H 1.0067 1.0829 0.7387 0.028 Uiso 1 1 calc R . .
C14 C 1.0915(2) 1.02807(13) 0.68236(5) 0.0191(4) Uani 1 1 d . . .
H14 H 1.2215 1.0241 0.6809 0.023 Uiso 1 1 calc R . .
C15 C 1.0126(2) 0.91868(14) 0.69082(5) 0.0210(4) Uani 1 1 d . . .
C16 C 0.7438(2) 1.09125(14) 0.67837(5) 0.0222(4) Uani 1 1 d . . .
C17 C 0.7621(3) 1.04031(19) 0.51844(6) 0.0401(5) Uani 1 1 d . . .
H17A H 0.6643 1.0150 0.5021 0.060 Uiso 1 1 calc R . .
H17B H 0.8162 0.9814 0.5326 0.060 Uiso 1 1 calc R . .
H17C H 0.8483 1.0736 0.5008 0.060 Uiso 1 1 calc R . .
C18 C 1.1277(2) 0.83197(15) 0.67446(6) 0.0281(4) Uani 1 1 d . . .
H18A H 1.1531 0.8451 0.6458 0.042 Uiso 1 1 calc R . .
H18B H 1.0674 0.7649 0.6772 0.042 Uiso 1 1 calc R . .
H18C H 1.2369 0.8300 0.6898 0.042 Uiso 1 1 calc R . .
C19 C 0.9671(2) 0.89630(15) 0.73489(5) 0.0265(4) Uani 1 1 d . . .
H19A H 0.9246 0.8245 0.7374 0.040 Uiso 1 1 calc R . .
H19B H 0.8764 0.9448 0.7439 0.040 Uiso 1 1 calc R . .
H19C H 1.0712 0.9052 0.7517 0.040 Uiso 1 1 calc R . .

loop_
_atom_site_aniso_label
_atom_site_aniso_U_11
_atom_site_aniso_U_22
_atom_site_aniso_U_33
_atom_site_aniso_U_23
_atom_site_aniso_U_13
_atom_site_aniso_U_12
O1 0.0404(8) 0.0193(7) 0.0329(7) 0.0071(6) 0.0040(6) -0.0010(6)
O2 0.0184(6) 0.0182(6) 0.0228(6) -0.0011(5) 0.0023(5) 0.0011(5)
O3 0.0185(6) 0.0203(6) 0.0304(6) 0.0095(5) -0.0066(5) -0.0039(5)
O4 0.0206(7) 0.0435(8) 0.0282(7) 0.0083(6) 0.0062(5) 0.0044(6)
C1 0.0187(9) 0.0205(9) 0.0240(8) 0.0027(7) -0.0032(7) -0.0039(8)
C2 0.0158(8) 0.0179(9) 0.0226(8) 0.0009(7) -0.0030(7) -0.0012(7)
C3 0.0165(8) 0.0168(8) 0.0183(8) 0.0002(6) -0.0003(6) 0.0013(7)
C4 0.0188(9) 0.0175(9) 0.0218(8) 0.0048(7) -0.0009(7) 0.0004(7)
C5 0.0171(8) 0.0221(9) 0.0261(9) 0.0028(7) -0.0035(7) -0.0022(8)
C6 0.0155(8) 0.0215(9) 0.0265(9) 0.0027(7) -0.0023(7) -0.0009(7)
C7 0.0166(8) 0.0337(11) 0.0271(9) 0.0039(8) -0.0029(7) -0.0027(8)
C8 0.0271(10) 0.0434(12) 0.0333(10) 0.0175(9) -0.0037(8) -0.0057(10)
C9 0.0204(9) 0.0273(10) 0.0252(9) 0.0056(7) 0.0045(7) 0.0005(8)
C10 0.0164(8) 0.0261(10) 0.0247(8) 0.0024(7) 0.0036(7) 0.0023(7)
C11 0.0250(10) 0.0184(9) 0.0250(9) 0.0005(7) -0.0018(7) -0.0003(8)
C12 0.0268(10) 0.0228(10) 0.0219(8) -0.0023(7) 0.0030(7) 0.0034(8)
C13 0.0259(10) 0.0243(9) 0.0197(8) 0.0002(7) -0.0008(7) -0.0015(8)
C14 0.0169(9) 0.0194(9) 0.0211(8) 0.0037(7) -0.0009(7) -0.0010(7)
C15 0.0158(8) 0.0212(9) 0.0259(8) 0.0060(7) -0.0044(7) -0.0017(7)
C16 0.0209(9) 0.0265(10) 0.0191(8) 0.0080(7) 0.0011(7) 0.0044(8)
C17 0.0372(12) 0.0568(15) 0.0262(10) -0.0034(9) -0.0008(9) 0.0021(11)
C18 0.0258(10) 0.0213(10) 0.0373(10) 0.0056(8) -0.0042(8) 0.0017(8)
C19 0.0209(9) 0.0286(10) 0.0300(9) 0.0100(8) -0.0036(8) -0.0050(8)

loop_
_atom_type_symbol
_atom_type_description
_atom_type_scat_dispersion_real
_atom_type_scat_dispersion_imag
_atom_type_scat_source
C C 0.0181 0.0091 'International Tables Vol C Tables 4.2.6.8 and 6.1.1.4'
H H 0.0000 0.0000 'International Tables Vol C Tables 4.2.6.8 and 6.1.1.4'
O O 0.0492 0.0322 'International Tables Vol C Tables 4.2.6.8 and 6.1.1.4'

loop_
_geom_angle_atom_site_label_1
_geom_angle_atom_site_label_2
_geom_angle_atom_site_label_3
_geom_angle
_geom_angle_site_symmetry_1
_geom_angle_site_symmetry_3
_geom_angle_publ_flag
C3 O2 C10 111.39(13) . . ?
C4 O3 C15 109.31(13) . . ?
O1 C1 C2 121.93(16) . . ?
O1 C1 C9 122.34(16) . . ?
C2 C1 C9 115.72(15) . . ?
C11 C2 C1 123.18(16) . . ?
C11 C2 C3 115.16(15) . . ?
C1 C2 C3 121.66(15) . . ?
O2 C3 C2 112.62(13) . . ?
O2 C3 C4 108.46(13) . . ?
C2 C3 C4 109.88(14) . . ?
O2 C3 C14 113.07(13) . . ?
C2 C3 C14 113.85(13) . . ?
C4 C3 C14 97.82(13) . . ?
O3 C4 C5 108.73(14) . . ?
O3 C4 C3 105.22(13) . . ?
C5 C4 C3 116.78(14) . . ?
O3 C4 C16 106.42(13) . . ?
C5 C4 C16 112.18(14) . . ?
C3 C4 C16 106.84(14) . . ?
C6 C5 C4 112.74(15) . . ?
C7 C6 C5 127.95(17) . . ?
C6 C7 C17 124.61(18) . . ?
C6 C7 C8 120.64(18) . . ?
C17 C7 C8 114.75(17) . . ?
C1 C9 C10 111.51(14) . . ?
O2 C10 C9 108.70(14) . . ?
C2 C11 C12 114.44(16) . . ?
C11 C12 C16 104.21(14) . . ?
C11 C12 C13 105.59(15) . . ?
C16 C12 C13 109.03(14) . . ?
C14 C13 C12 110.09(14) . . ?
C13 C14 C15 114.90(14) . . ?
C13 C14 C3 107.57(13) . . ?
C15 C14 C3 102.16(13) . . ?
O3 C15 C18 108.08(14) . . ?
O3 C15 C19 107.00(14) . . ?
C18 C15 C19 109.57(15) . . ?
O3 C15 C14 104.53(13) . . ?
C18 C15 C14 111.66(14) . . ?
C19 C15 C14 115.54(15) . . ?
O4 C16 C12 124.49(17) . . ?
O4 C16 C4 122.11(17) . . ?
C12 C16 C4 113.40(14) . . ?

loop_
_geom_bond_atom_site_label_1
_geom_bond_atom_site_label_2
_geom_bond_distance
_geom_bond_site_symmetry_2
_geom_bond_publ_flag
O1 C1 1.216(2) . ?
O2 C3 1.4194(19) . ?
O2 C10 1.435(2) . ?
O3 C4 1.436(2) . ?
O3 C15 1.466(2) . ?
O4 C16 1.212(2) . ?
C1 C2 1.483(2) . ?
C1 C9 1.505(2) . ?
C2 C11 1.335(2) . ?
C2 C3 1.516(2) . ?
C3 C4 1.531(2) . ?
C3 C14 1.566(2) . ?
C4 C5 1.518(2) . ?
C4 C16 1.548(2) . ?
C5 C6 1.505(2) . ?
C6 C7 1.330(2) . ?
C7 C17 1.500(3) . ?
C7 C8 1.507(3) . ?
C9 C10 1.519(2) . ?
C11 C12 1.503(2) . ?
C12 C16 1.523(3) . ?
C12 C13 1.557(2) . ?
C13 C14 1.539(2) . ?
C14 C15 1.553(2) . ?
C15 C18 1.519(3) . ?
C15 C19 1.524(2) . ?
